data_7118437
loop_
_publ_author_name
'Phonsri, Wasinee'
'Martinez, Victor'
'Davies, Casey G.'
'Jameson, Guy N. L.'
'Moubaraki, Boujemaa'
'Murray, Keith S.'

_publ_section_title
;
 Ligand effects in a heteroleptic bis-tridentate iron(iii) spin crossover
 complex showing a very high T1/2 value.
;
_journal_issue 7
_journal_name_full 'Chemical communications (Cambridge, England)'
_journal_page_first 1443
_journal_page_last 1446
_journal_paper_doi 10.1039/c5cc08701e
_journal_volume 52
_journal_year 2016
_chemical_formula_moiety 'C20 H24 Fe N5 O3 S'
_chemical_formula_sum 'C20 H24 Fe N5 O3 S'
_chemical_formula_weight 470.35
_chemical_name_common '[Fe(3MeO-SalEen)(thsa)]'
_chemical_name_systematic
; 
 ? 
;
_space_group_IT_number 2
_symmetry_cell_setting triclinic
_symmetry_space_group_name_Hall '-P 1'
_symmetry_space_group_name_H-M 'P -1'
_atom_sites_solution_hydrogens geom
_atom_sites_solution_primary direct
_atom_sites_solution_secondary difmap
_audit_creation_method SHELXL-97
_audit_update_record
;
2015-08-25 deposited with the CCDC.
2015-11-27 downloaded from the CCDC.
;
_cell_angle_alpha 82.26(3)
_cell_angle_beta 73.44(3)
_cell_angle_gamma 82.14(3)
_cell_formula_units_Z 2
_cell_length_a 8.3940(17)
_cell_length_b 9.3500(19)
_cell_length_c 13.675(3)
_cell_measurement_temperature 100(2)
_cell_volume 1013.9(4)
_computing_cell_refinement 'XDS (Kabsch, 1993)'
_computing_data_collection 'Blu-Ice (McPhillips et al, 2002)'
_computing_data_reduction 'XDS (Kabsch, 1993)'
_computing_molecular_graphics X-SEED
_computing_publication_material 'XCIF V6.12 (BrukerAXS, 2001).'
_computing_structure_refinement 'SHELXL-97 (Sheldrick, 1997)'
_computing_structure_solution 'SHELXS-97 (Sheldrick, 1990)'
_diffrn_ambient_temperature 100(2)
_diffrn_measured_fraction_theta_full 0.996
_diffrn_measured_fraction_theta_max 0.994
_diffrn_measurement_device_type 'ADSC Quantum 315r CCD'
_diffrn_measurement_method 'Phi Scan'
_diffrn_radiation_monochromator 'Silicon Double Crystal'
_diffrn_radiation_source 'Australian Synchrotron'
_diffrn_radiation_type synchrotron
_diffrn_radiation_wavelength 0.71073
_diffrn_reflns_av_R_equivalents 0.0501
_diffrn_reflns_av_sigmaI/netI 0.0312
_diffrn_reflns_limit_h_max 11
_diffrn_reflns_limit_h_min -11
_diffrn_reflns_limit_k_max 13
_diffrn_reflns_limit_k_min -13
_diffrn_reflns_limit_l_max 19
_diffrn_reflns_limit_l_min -19
_diffrn_reflns_number 27497
_diffrn_reflns_theta_full 27.50
_diffrn_reflns_theta_max 30.07
_diffrn_reflns_theta_min 1.56
_exptl_absorpt_coefficient_mu 0.880
_exptl_absorpt_correction_T_max 0.9913
_exptl_absorpt_correction_T_min 0.9741
_exptl_absorpt_correction_type multi-scan
_exptl_absorpt_process_details 'XScale within XDS'
_exptl_crystal_colour Black
_exptl_crystal_density_diffrn 1.541
_exptl_crystal_density_method 'not measured'
_exptl_crystal_description Block
_exptl_crystal_F_000 490
_exptl_crystal_preparation 'Magnetic properties'
_exptl_crystal_recrystallization_method 'Slow Evaporation'
_exptl_crystal_size_max 0.03
_exptl_crystal_size_mid 0.02
_exptl_crystal_size_min 0.01
_refine_diff_density_max 0.920
_refine_diff_density_min -0.891
_refine_diff_density_rms 0.078
_refine_ls_extinction_method none
_refine_ls_goodness_of_fit_ref 1.074
_refine_ls_hydrogen_treatment mixed
_refine_ls_matrix_type full
_refine_ls_number_parameters 277
_refine_ls_number_reflns 5929
_refine_ls_number_restraints 1
_refine_ls_restrained_S_all 1.074
_refine_ls_R_factor_all 0.0464
_refine_ls_R_factor_gt 0.0401
_refine_ls_shift/su_max 0.001
_refine_ls_shift/su_mean 0.000
_refine_ls_structure_factor_coef Fsqd
_refine_ls_weighting_details 'calc w=1/[\s^2^(Fo^2^)+(0.0634P)^2^+0.5359P] where P=(Fo^2^+2Fc^2^)/3'
_refine_ls_weighting_scheme calc
_refine_ls_wR_factor_gt 0.1093
_refine_ls_wR_factor_ref 0.1123
_reflns_number_gt 5269
_reflns_number_total 5929
_reflns_threshold_expression >2sigma(I)
_cod_data_source_file c5cc08701e2.cif
_cod_data_source_block ws31lt
_cod_depositor_comments
;
The following automatic conversions were performed:

'_symmetry_cell_setting' value 'Triclinic' changed to 'triclinic'
according to
/usr/data/users/saulius/crontab/automatic-downloads/rss-feeds/RSC/lib/dictionaries/cif_core.dic
dictionary named 'cif_core.dic' version 2.4.2 from 2011-04-26.

'_exptl_absorpt_correction_type' value 'Multi-Scan' changed to
'multi-scan' according to
/usr/data/users/saulius/crontab/automatic-downloads/rss-feeds/RSC/lib/dictionaries/cif_core.dic
dictionary named 'cif_core.dic' version 2.4.2 from 2011-04-26.

Automatic conversion script
Id: cif_fix_values 4268 2015-11-12 08:31:59Z antanas 
;
_cod_database_code 7118437

loop_
_symmetry_equiv_pos_as_xyz
'x, y, z'
'-x, -y, -z'

loop_
_atom_site_label
_atom_site_type_symbol
_atom_site_fract_x
_atom_site_fract_y
_atom_site_fract_z
_atom_site_U_iso_or_equiv
_atom_site_adp_type
_atom_site_occupancy
_atom_site_symmetry_multiplicity
_atom_site_calc_flag
_atom_site_refinement_flags
Fe1 Fe 0.25707(3) 0.39795(3) 0.276574(16) 0.01929(8) Uani 1 1 d .
S1 S -0.00073(5) 0.51274(5) 0.28508(3) 0.02478(10) Uani 1 1 d .
C20 C 0.0061(2) 0.49708(18) 0.15805(12) 0.0207(3) Uani 1 1 d .
O1 O 0.36397(15) 0.56980(13) 0.23726(9) 0.0237(2) Uani 1 1 d .
N4 N -0.13149(17) 0.54996(17) 0.12753(11) 0.0247(3) Uani 1 1 d .
H4A H -0.1324 0.5462 0.0637 0.030 Uiso 1 1 calc R
H4B H -0.2204 0.5883 0.1714 0.030 Uiso 1 1 calc R
C12 C 0.1165(3) -0.0451(2) 0.28804(15) 0.0330(4) Uani 1 1 d .
H12A H 0.1480 -0.0956 0.3484 0.049 Uiso 1 1 calc R
H12B H 0.1475 -0.1095 0.2331 0.049 Uiso 1 1 calc R
H12C H -0.0044 -0.0177 0.3060 0.049 Uiso 1 1 calc R
N5 N 0.13721(16) 0.44052(15) 0.09199(10) 0.0199(3) Uani 1 1 d .
C19 C 0.41090(19) 0.35911(17) 0.06389(12) 0.0197(3) Uani 1 1 d .
H19 H 0.4091 0.3735 -0.0059 0.024 Uiso 1 1 calc R
N3 N 0.27355(16) 0.39598(15) 0.13216(10) 0.0187(2) Uani 1 1 d .
O3 O 0.46453(15) 0.28566(14) 0.27094(9) 0.0241(2) Uani 1 1 d .
O2 O 0.54085(17) 0.77840(15) 0.14664(10) 0.0299(3) Uani 1 1 d .
N1 N 0.15079(18) 0.20568(17) 0.32282(11) 0.0243(3) Uani 1 1 d D
N2 N 0.22800(18) 0.40383(17) 0.42046(10) 0.0239(3) Uani 1 1 d .
C18 C 0.56627(19) 0.29801(18) 0.08544(12) 0.0207(3) Uani 1 1 d .
C17 C 0.7010(2) 0.26515(19) 0.00034(13) 0.0246(3) Uani 1 1 d .
H17 H 0.6874 0.2890 -0.0668 0.030 Uiso 1 1 calc R
C13 C 0.58524(19) 0.26370(18) 0.18631(13) 0.0221(3) Uani 1 1 d .
C8 C 0.2833(2) 0.4958(2) 0.46188(13) 0.0265(3) Uani 1 1 d .
H8 H 0.2640 0.4834 0.5343 0.032 Uiso 1 1 calc R
C11 C 0.2076(2) 0.0911(2) 0.25155(13) 0.0271(3) Uani 1 1 d .
H11A H 0.3288 0.0635 0.2421 0.033 Uiso 1 1 calc R
H11B H 0.1913 0.1314 0.1839 0.033 Uiso 1 1 calc R
C10 C 0.1743(2) 0.1582(2) 0.42587(13) 0.0284(3) Uani 1 1 d .
H10A H 0.2910 0.1159 0.4199 0.034 Uiso 1 1 calc R
H10B H 0.0991 0.0832 0.4614 0.034 Uiso 1 1 calc R
C1 C 0.4100(2) 0.64294(19) 0.29803(13) 0.0231(3) Uani 1 1 d .
C16 C 0.8526(2) 0.1988(2) 0.01246(15) 0.0292(4) Uani 1 1 d .
H16 H 0.9423 0.1763 -0.0456 0.035 Uiso 1 1 calc R
C2 C 0.5062(2) 0.76135(19) 0.25070(14) 0.0254(3) Uani 1 1 d .
C14 C 0.7426(2) 0.1976(2) 0.19636(14) 0.0269(3) Uani 1 1 d .
H14 H 0.7595 0.1749 0.2627 0.032 Uiso 1 1 calc R
C7 C 0.3720(2) 0.6154(2) 0.40636(13) 0.0257(3) Uani 1 1 d .
C6 C 0.4210(3) 0.7084(2) 0.46428(15) 0.0334(4) Uani 1 1 d .
H6 H 0.3919 0.6911 0.5370 0.040 Uiso 1 1 calc R
C9 C 0.1349(2) 0.2886(2) 0.48603(13) 0.0287(4) Uani 1 1 d .
H9A H 0.0135 0.3198 0.5038 0.034 Uiso 1 1 calc R
H9B H 0.1695 0.2649 0.5502 0.034 Uiso 1 1 calc R
C4 C 0.5551(2) 0.8487(2) 0.30870(16) 0.0321(4) Uani 1 1 d .
H4 H 0.6194 0.9264 0.2758 0.039 Uiso 1 1 calc R
C15 C 0.8721(2) 0.1653(2) 0.11110(16) 0.0297(4) Uani 1 1 d .
H15 H 0.9761 0.1195 0.1200 0.036 Uiso 1 1 calc R
C5 C 0.5096(3) 0.8226(2) 0.41642(17) 0.0376(4) Uani 1 1 d .
H5 H 0.5405 0.8846 0.4561 0.045 Uiso 1 1 calc R
C3 C 0.6448(3) 0.8891(2) 0.09292(17) 0.0358(4) Uani 1 1 d .
H3A H 0.5887 0.9842 0.1124 0.054 Uiso 1 1 calc R
H3B H 0.6653 0.8869 0.0189 0.054 Uiso 1 1 calc R
H3C H 0.7514 0.8721 0.1107 0.054 Uiso 1 1 calc R
H1A H 0.0352(14) 0.228(3) 0.332(2) 0.042(7) Uiso 1 1 d D

loop_
_atom_site_aniso_label
_atom_site_aniso_U_11
_atom_site_aniso_U_22
_atom_site_aniso_U_33
_atom_site_aniso_U_23
_atom_site_aniso_U_13
_atom_site_aniso_U_12
Fe1 0.01960(12) 0.02072(13) 0.01663(12) 0.00020(8) -0.00496(8) -0.00091(8)
S1 0.02268(19) 0.0313(2) 0.01746(17) -0.00255(14) -0.00375(14) 0.00369(15)
C20 0.0202(7) 0.0202(8) 0.0198(7) 0.0001(5) -0.0036(5) -0.0014(5)
O1 0.0282(6) 0.0220(6) 0.0214(5) -0.0018(4) -0.0066(4) -0.0043(4)
N4 0.0196(6) 0.0314(8) 0.0208(6) -0.0020(5) -0.0047(5) 0.0035(5)
C12 0.0359(10) 0.0254(9) 0.0377(10) 0.0032(7) -0.0116(8) -0.0066(7)
N5 0.0178(6) 0.0224(7) 0.0189(6) -0.0009(5) -0.0054(5) 0.0004(5)
C19 0.0192(6) 0.0185(7) 0.0195(6) 0.0010(5) -0.0036(5) -0.0016(5)
N3 0.0186(6) 0.0183(6) 0.0186(6) 0.0003(4) -0.0053(5) -0.0013(4)
O3 0.0208(5) 0.0271(6) 0.0236(5) 0.0010(4) -0.0077(4) -0.0001(4)
O2 0.0293(6) 0.0275(7) 0.0300(6) -0.0040(5) -0.0011(5) -0.0076(5)
N1 0.0234(6) 0.0256(7) 0.0220(6) 0.0016(5) -0.0049(5) -0.0027(5)
N2 0.0248(6) 0.0271(8) 0.0174(6) -0.0011(5) -0.0044(5) 0.0013(5)
C18 0.0170(6) 0.0187(7) 0.0245(7) 0.0007(5) -0.0043(5) -0.0014(5)
C17 0.0206(7) 0.0227(8) 0.0272(8) 0.0011(6) -0.0030(6) -0.0020(6)
C13 0.0198(7) 0.0197(7) 0.0272(7) 0.0010(6) -0.0078(6) -0.0036(5)
C8 0.0271(8) 0.0308(9) 0.0202(7) -0.0040(6) -0.0073(6) 0.0049(6)
C11 0.0302(8) 0.0260(9) 0.0251(7) 0.0000(6) -0.0081(6) -0.0038(6)
C10 0.0315(8) 0.0298(9) 0.0214(7) 0.0044(6) -0.0060(6) -0.0038(7)
C1 0.0213(7) 0.0226(8) 0.0258(7) -0.0041(6) -0.0082(6) 0.0017(6)
C16 0.0175(7) 0.0287(9) 0.0372(9) -0.0002(7) -0.0024(6) -0.0020(6)
C2 0.0227(7) 0.0219(8) 0.0320(8) -0.0041(6) -0.0089(6) 0.0009(6)
C14 0.0225(7) 0.0265(9) 0.0332(8) 0.0015(6) -0.0122(6) -0.0022(6)
C7 0.0270(8) 0.0254(9) 0.0264(8) -0.0052(6) -0.0119(6) 0.0037(6)
C6 0.0426(10) 0.0314(10) 0.0318(9) -0.0081(7) -0.0206(8) 0.0039(8)
C9 0.0300(8) 0.0339(10) 0.0186(7) 0.0021(6) -0.0030(6) -0.0034(7)
C4 0.0328(9) 0.0249(9) 0.0433(10) -0.0050(7) -0.0183(8) -0.0007(7)
C15 0.0175(7) 0.0284(9) 0.0424(10) 0.0008(7) -0.0099(7) -0.0004(6)
C5 0.0475(11) 0.0310(10) 0.0441(11) -0.0105(8) -0.0273(9) 0.0010(8)
C3 0.0332(9) 0.0266(10) 0.0428(10) -0.0048(8) 0.0008(8) -0.0085(7)

loop_
_atom_type_symbol
_atom_type_description
_atom_type_scat_dispersion_real
_atom_type_scat_dispersion_imag
_atom_type_scat_source
C C 0.0033 0.0016 'International Tables Vol C Tables 4.2.6.8 and 6.1.1.4'
H H 0.0000 0.0000 'International Tables Vol C Tables 4.2.6.8 and 6.1.1.4'
N N 0.0061 0.0033 'International Tables Vol C Tables 4.2.6.8 and 6.1.1.4'
O O 0.0106 0.0060 'International Tables Vol C Tables 4.2.6.8 and 6.1.1.4'
S S 0.1246 0.1234 'International Tables Vol C Tables 4.2.6.8 and 6.1.1.4'
Fe Fe 0.3463 0.8444 'International Tables Vol C Tables 4.2.6.8 and 6.1.1.4'

loop_
_geom_angle_atom_site_label_1
_geom_angle_atom_site_label_2
_geom_angle_atom_site_label_3
_geom_angle
O1 Fe1 O3 90.90(6)
O1 Fe1 N2 94.32(7)
O3 Fe1 N2 88.15(7)
O1 Fe1 N3 86.37(6)
O3 Fe1 N3 94.92(6)
N2 Fe1 N3 176.84(6)
O1 Fe1 N1 176.91(5)
O3 Fe1 N1 86.35(6)
N2 Fe1 N1 84.18(7)
N3 Fe1 N1 95.27(6)
O1 Fe1 S1 94.23(5)
O3 Fe1 S1 174.80(4)
N2 Fe1 S1 92.28(5)
N3 Fe1 S1 84.59(5)
N1 Fe1 S1 88.53(5)
C20 S1 Fe1 95.66(6)
N5 C20 N4 119.28(14)
N5 C20 S1 123.62(12)
N4 C20 S1 117.08(12)
C1 O1 Fe1 125.94(11)
C20 N4 H4A 120.0
C20 N4 H4B 120.0
H4A N4 H4B 120.0
C11 C12 H12A 109.5
C11 C12 H12B 109.5
H12A C12 H12B 109.5
C11 C12 H12C 109.5
H12A C12 H12C 109.5
H12B C12 H12C 109.5
C20 N5 N3 113.47(13)
N3 C19 C18 125.27(14)
N3 C19 H19 117.4
C18 C19 H19 117.4
C19 N3 N5 113.86(13)
C19 N3 Fe1 123.97(11)
N5 N3 Fe1 122.12(10)
C13 O3 Fe1 125.24(10)
C2 O2 C3 117.37(15)
C10 N1 C11 113.33(14)
C10 N1 Fe1 105.57(12)
C11 N1 Fe1 116.79(11)
C10 N1 H1A 106.7(16)
C11 N1 H1A 107.1(16)
Fe1 N1 H1A 106.7(17)
C8 N2 C9 119.38(15)
C8 N2 Fe1 126.56(13)
C9 N2 Fe1 114.06(12)
C17 C18 C13 119.93(14)
C17 C18 C19 116.42(15)
C13 C18 C19 123.56(15)
C16 C17 C18 121.28(16)
C16 C17 H17 119.4
C18 C17 H17 119.4
O3 C13 C14 118.07(15)
O3 C13 C18 124.33(14)
C14 C13 C18 117.57(15)
N2 C8 C7 124.65(15)
N2 C8 H8 117.7
C7 C8 H8 117.7
N1 C11 C12 113.90(15)
N1 C11 H11A 108.8
C12 C11 H11A 108.8
N1 C11 H11B 108.8
C12 C11 H11B 108.8
H11A C11 H11B 107.7
N1 C10 C9 108.30(15)
N1 C10 H10A 110.0
C9 C10 H10A 110.0
N1 C10 H10B 110.0
C9 C10 H10B 110.0
H10A C10 H10B 108.4
O1 C1 C7 125.65(16)
O1 C1 C2 116.94(15)
C7 C1 C2 117.41(16)
C17 C16 C15 119.07(17)
C17 C16 H16 120.5
C15 C16 H16 120.5
O2 C2 C4 124.92(17)
O2 C2 C1 113.82(15)
C4 C2 C1 121.26(17)
C15 C14 C13 121.11(16)
C15 C14 H14 119.4
C13 C14 H14 119.4
C1 C7 C6 120.15(18)
C1 C7 C8 122.48(16)
C6 C7 C8 117.37(16)
C5 C6 C7 120.68(18)
C5 C6 H6 119.7
C7 C6 H6 119.7
N2 C9 C10 106.81(14)
N2 C9 H9A 110.4
C10 C9 H9A 110.4
N2 C9 H9B 110.4
C10 C9 H9B 110.4
H9A C9 H9B 108.6
C2 C4 C5 120.10(19)
C2 C4 H4 120.0
C5 C4 H4 120.0
C14 C15 C16 121.04(16)
C14 C15 H15 119.5
C16 C15 H15 119.5
C6 C5 C4 120.31(18)
C6 C5 H5 119.8
C4 C5 H5 119.8
O2 C3 H3A 109.5
O2 C3 H3B 109.5
H3A C3 H3B 109.5
O2 C3 H3C 109.5
H3A C3 H3C 109.5
H3B C3 H3C 109.5

loop_
_geom_bond_atom_site_label_1
_geom_bond_atom_site_label_2
_geom_bond_distance
Fe1 O1 1.8875(14)
Fe1 O3 1.8937(13)
Fe1 N2 1.9198(14)
Fe1 N3 1.9424(14)
Fe1 N1 2.0588(17)
Fe1 S1 2.2590(8)
S1 C20 1.7470(17)
C20 N5 1.308(2)
C20 N4 1.347(2)
O1 C1 1.310(2)
N4 H4A 0.8800
N4 H4B 0.8800
C12 C11 1.527(3)
C12 H12A 0.9800
C12 H12B 0.9800
C12 H12C 0.9800
N5 N3 1.3969(18)
C19 N3 1.298(2)
C19 C18 1.444(2)
C19 H19 0.9500
O3 C13 1.322(2)
O2 C2 1.361(2)
O2 C3 1.432(2)
N1 C10 1.479(2)
N1 C11 1.484(2)
N1 H1A 0.940(10)
N2 C8 1.291(2)
N2 C9 1.465(2)
C18 C17 1.406(2)
C18 C13 1.422(2)
C17 C16 1.382(2)
C17 H17 0.9500
C13 C14 1.415(2)
C8 C7 1.434(3)
C8 H8 0.9500
C11 H11A 0.9900
C11 H11B 0.9900
C10 C9 1.509(3)
C10 H10A 0.9900
C10 H10B 0.9900
C1 C7 1.419(2)
C1 C2 1.432(3)
C16 C15 1.394(3)
C16 H16 0.9500
C2 C4 1.384(3)
C14 C15 1.384(3)
C14 H14 0.9500
C7 C6 1.422(3)
C6 C5 1.369(3)
C6 H6 0.9500
C9 H9A 0.9900
C9 H9B 0.9900
C4 C5 1.408(3)
C4 H4 0.9500
C15 H15 0.9500
C5 H5 0.9500
C3 H3A 0.9800
C3 H3B 0.9800
C3 H3C 0.9800
